data_2203085
loop_
_publ_author_name
'Fowkes, Adrian'
'Harrison, William T. A.'

_publ_section_title
;
 Bis(piperidinium) tetrachlorozincate
;
_journal_issue 1
_journal_name_full 'Acta Crystallographica Section E'
_journal_page_first m59
_journal_page_last m61
_journal_paper_doi 10.1107/S1600536803027661
_journal_volume 60
_journal_year 2004
_chemical_formula_iupac '(C5 H12 N)2 [Zn Cl4]'
_chemical_formula_moiety '2(C5 H12 N), Cl4 Zn'
_chemical_formula_sum 'C10 H24 Cl4 N2 Zn'
_chemical_formula_weight 379.48
_chemical_name_systematic ?
_space_group_IT_number 14
_symmetry_cell_setting monoclinic
_symmetry_space_group_name_Hall '-P 2yn'
_symmetry_space_group_name_H-M 'P 1 21/n 1'
_atom_sites_solution_hydrogens geom
_atom_sites_solution_primary direct
_atom_sites_solution_secondary difmap
_audit_creation_method SHELXL-97
_cell_angle_alpha 90.00
_cell_angle_beta 101.4700(10)
_cell_angle_gamma 90.00
_cell_formula_units_Z 4
_cell_length_a 9.6583(4)
_cell_length_b 12.0849(5)
_cell_length_c 14.9557(7)
_cell_measurement_reflns_used 5271
_cell_measurement_temperature 293(2)
_cell_measurement_theta_max 29.98
_cell_measurement_theta_min 2.32
_cell_volume 1710.76(13)
_computing_cell_refinement 'SAINT (Bruker, 1999)'
_computing_data_collection 'SMART (Bruker, 1999)'
_computing_data_reduction SAINT
_computing_molecular_graphics 'ORTEP-3 (Farrugia, 1997) and ATOMS (Shape Software, 1999)'
_computing_publication_material SHELXL97
_computing_structure_refinement SHELXL97
_computing_structure_solution 'SHELXS97 (Sheldrick, 1997)'
_diffrn_ambient_temperature 293(2)
_diffrn_measured_fraction_theta_full 0.999
_diffrn_measured_fraction_theta_max 0.999
_diffrn_measurement_device_type 'Bruker SMART1000 CCD'
_diffrn_measurement_method \w
_diffrn_radiation_monochromator graphite
_diffrn_radiation_source 'fine-focus sealed tube'
_diffrn_radiation_type MoK\a
_diffrn_radiation_wavelength 0.71073
_diffrn_reflns_av_R_equivalents 0.0209
_diffrn_reflns_av_sigmaI/netI 0.0263
_diffrn_reflns_limit_h_max 13
_diffrn_reflns_limit_h_min -13
_diffrn_reflns_limit_k_max 17
_diffrn_reflns_limit_k_min -15
_diffrn_reflns_limit_l_max 16
_diffrn_reflns_limit_l_min -21
_diffrn_reflns_number 13983
_diffrn_reflns_theta_full 29.99
_diffrn_reflns_theta_max 29.99
_diffrn_reflns_theta_min 2.18
_diffrn_standards_decay_% 0
_exptl_absorpt_coefficient_mu 2.044
_exptl_absorpt_correction_T_max 0.721
_exptl_absorpt_correction_T_min 0.516
_exptl_absorpt_correction_type multi-scan
_exptl_absorpt_process_details '(SADABS; Bruker, 1999)'
_exptl_crystal_colour colourless
_exptl_crystal_density_diffrn 1.473
_exptl_crystal_density_method 'not measured'
_exptl_crystal_description block
_exptl_crystal_F_000 784
_exptl_crystal_size_max 0.36
_exptl_crystal_size_mid 0.28
_exptl_crystal_size_min 0.16
_refine_diff_density_max 0.638
_refine_diff_density_min -0.454
_refine_ls_extinction_method none
_refine_ls_goodness_of_fit_ref 0.965
_refine_ls_hydrogen_treatment constr
_refine_ls_matrix_type full
_refine_ls_number_parameters 154
_refine_ls_number_reflns 4972
_refine_ls_number_restraints 0
_refine_ls_restrained_S_all 0.965
_refine_ls_R_factor_all 0.0490
_refine_ls_R_factor_gt 0.0298
_refine_ls_shift/su_max 0.001
_refine_ls_shift/su_mean 0.000
_refine_ls_structure_factor_coef Fsqd
_refine_ls_weighting_details 'calc w = 1/[\s^2^(Fo^2^)+(0.0376P)^2^] where P = (Fo^2^+2Fc^2^)/3'
_refine_ls_weighting_scheme calc
_refine_ls_wR_factor_gt 0.0664
_refine_ls_wR_factor_ref 0.0719
_reflns_number_gt 3588
_reflns_number_total 4972
_reflns_threshold_expression I>2\s(I)
_cod_data_source_file na6277.cif
_cod_data_source_block I
_cod_original_sg_symbol_H-M 'P 21/n'
_cod_database_code 2203085
_cod_database_fobs_code 2203085

loop_
_symmetry_equiv_pos_as_xyz
'x, y, z'
'-x+1/2, y+1/2, -z+1/2'
'-x, -y, -z'
'x-1/2, -y-1/2, z-1/2'

loop_
_atom_site_label
_atom_site_fract_x
_atom_site_fract_y
_atom_site_fract_z
_atom_site_U_iso_or_equiv
_atom_site_adp_type
_atom_site_calc_flag
_atom_site_refinement_flags
_atom_site_occupancy
_atom_site_type_symbol
N1 0.17236(14) 0.51441(12) 0.36967(10) 0.0444(3) Uani d . 1 N
H1 0.1740 0.4475 0.3962 0.053 Uiso calc R 1 H
H2 0.1107 0.5570 0.3920 0.053 Uiso calc R 1 H
C1 0.3148(2) 0.56451(19) 0.39416(16) 0.0600(6) Uani d . 1 C
H3 0.3440 0.5678 0.4600 0.072 Uiso calc R 1 H
H4 0.3122 0.6394 0.3706 0.072 Uiso calc R 1 H
C2 0.4180(2) 0.4972(2) 0.3552(2) 0.0813(8) Uani d . 1 C
H5 0.4263 0.4243 0.3829 0.098 Uiso calc R 1 H
H6 0.5101 0.5323 0.3693 0.098 Uiso calc R 1 H
C3 0.3723(3) 0.4858(2) 0.2535(2) 0.0941(9) Uani d . 1 C
H7 0.4384 0.4389 0.2301 0.113 Uiso calc R 1 H
H8 0.3720 0.5579 0.2250 0.113 Uiso calc R 1 H
C4 0.2256(3) 0.4358(2) 0.23005(18) 0.0837(8) Uani d . 1 C
H9 0.1948 0.4330 0.1643 0.100 Uiso calc R 1 H
H10 0.2284 0.3607 0.2531 0.100 Uiso calc R 1 H
C5 0.1224(2) 0.5018(2) 0.27010(15) 0.0640(6) Uani d . 1 C
H11 0.1109 0.5743 0.2417 0.077 Uiso calc R 1 H
H12 0.0313 0.4651 0.2581 0.077 Uiso calc R 1 H
N2 0.32437(16) 0.29094(13) 0.88175(13) 0.0530(4) Uani d . 1 N
H13 0.3718 0.2626 0.9347 0.064 Uiso calc R 1 H
H14 0.3522 0.2544 0.8359 0.064 Uiso calc R 1 H
C6 0.1702(2) 0.27324(17) 0.87554(17) 0.0606(6) Uani d . 1 C
H15 0.1516 0.1950 0.8818 0.073 Uiso calc R 1 H
H16 0.1190 0.2974 0.8163 0.073 Uiso calc R 1 H
C7 0.1200(2) 0.33721(19) 0.94949(18) 0.0637(6) Uani d . 1 C
H17 0.1635 0.3070 1.0085 0.076 Uiso calc R 1 H
H18 0.0185 0.3288 0.9422 0.076 Uiso calc R 1 H
C8 0.1556(2) 0.45838(17) 0.94683(16) 0.0596(5) Uani d . 1 C
H19 0.1031 0.4910 0.8910 0.072 Uiso calc R 1 H
H20 0.1282 0.4959 0.9979 0.072 Uiso calc R 1 H
C9 0.3116(2) 0.47389(16) 0.95126(16) 0.0548(5) Uani d . 1 C
H21 0.3634 0.4491 1.0102 0.066 Uiso calc R 1 H
H22 0.3315 0.5519 0.9452 0.066 Uiso calc R 1 H
C10 0.3607(2) 0.41000(18) 0.87681(17) 0.0608(6) Uani d . 1 C
H23 0.3162 0.4396 0.8178 0.073 Uiso calc R 1 H
H24 0.4622 0.4180 0.8833 0.073 Uiso calc R 1 H
Zn1 0.18789(2) 0.310572(15) 0.585785(15) 0.04023(7) Uani d . 1 Zn
Cl1 0.17592(5) 0.49709(4) 0.60188(4) 0.05243(13) Uani d . 1 Cl
Cl2 -0.02399(5) 0.24798(4) 0.61168(4) 0.05222(13) Uani d . 1 Cl
Cl3 0.19193(6) 0.26203(4) 0.43893(4) 0.05800(14) Uani d . 1 Cl
Cl4 0.37446(6) 0.23514(5) 0.68041(4) 0.06339(15) Uani d . 1 Cl

loop_
_atom_site_aniso_label
_atom_site_aniso_U_11
_atom_site_aniso_U_22
_atom_site_aniso_U_33
_atom_site_aniso_U_12
_atom_site_aniso_U_13
_atom_site_aniso_U_23
N1 0.0400(7) 0.0499(8) 0.0448(9) 0.0055(6) 0.0122(7) -0.0007(7)
C1 0.0520(11) 0.0635(12) 0.0615(15) -0.0091(9) 0.0043(10) -0.0093(11)
C2 0.0399(10) 0.0774(16) 0.131(3) -0.0019(11) 0.0280(13) -0.0024(17)
C3 0.109(2) 0.0781(17) 0.121(3) -0.0007(16) 0.085(2) -0.0073(17)
C4 0.117(2) 0.0880(18) 0.0526(15) -0.0088(17) 0.0328(15) -0.0204(13)
C5 0.0637(12) 0.0775(14) 0.0446(13) -0.0027(11) -0.0041(10) -0.0011(11)
N2 0.0498(9) 0.0516(9) 0.0569(11) 0.0095(7) 0.0087(8) -0.0068(8)
C6 0.0493(11) 0.0443(10) 0.0803(17) -0.0044(8) -0.0064(11) -0.0038(10)
C7 0.0446(10) 0.0684(13) 0.0800(17) -0.0006(10) 0.0172(11) 0.0071(12)
C8 0.0564(11) 0.0575(12) 0.0640(14) 0.0132(10) 0.0098(10) -0.0058(11)
C9 0.0549(11) 0.0408(9) 0.0639(13) -0.0004(8) 0.0004(10) -0.0022(9)
C10 0.0522(11) 0.0659(13) 0.0666(15) -0.0055(10) 0.0173(11) 0.0100(11)
Zn1 0.03920(11) 0.03755(11) 0.04224(13) 0.00024(8) 0.00399(8) -0.00068(9)
Cl1 0.0510(2) 0.0368(2) 0.0708(3) -0.00296(18) 0.0152(2) -0.0061(2)
Cl2 0.0457(2) 0.0447(2) 0.0683(3) -0.00695(18) 0.0162(2) -0.0028(2)
Cl3 0.0837(4) 0.0480(2) 0.0440(3) -0.0017(2) 0.0168(3) -0.0021(2)
Cl4 0.0590(3) 0.0676(3) 0.0558(3) 0.0223(2) -0.0071(2) -0.0050(3)

loop_
_atom_type_symbol
_atom_type_description
_atom_type_scat_dispersion_real
_atom_type_scat_dispersion_imag
_atom_type_scat_source
C C 0.0033 0.0016 'International Tables Vol C Tables 4.2.6.8 and 6.1.1.4'
H H 0.0000 0.0000 'International Tables Vol C Tables 4.2.6.8 and 6.1.1.4'
N N 0.0061 0.0033 'International Tables Vol C Tables 4.2.6.8 and 6.1.1.4'
Cl Cl 0.1484 0.1585 'International Tables Vol C Tables 4.2.6.8 and 6.1.1.4'
Zn Zn 0.2839 1.4301 'International Tables Vol C Tables 4.2.6.8 and 6.1.1.4'

loop_
_geom_angle_atom_site_label_1
_geom_angle_atom_site_label_2
_geom_angle_atom_site_label_3
_geom_angle_site_symmetry_3
_geom_angle
_geom_angle_publ_flag
C5 N1 C1 . 113.08(16) ?
C5 N1 H1 . 109.0 ?
C1 N1 H1 . 109.0 ?
C5 N1 H2 . 109.0 ?
C1 N1 H2 . 109.0 ?
H1 N1 H2 . 107.8 ?
N1 C1 C2 . 109.91(17) ?
N1 C1 H3 . 109.7 ?
C2 C1 H3 . 109.7 ?
N1 C1 H4 . 109.7 ?
C2 C1 H4 . 109.7 ?
H3 C1 H4 . 108.2 ?
C1 C2 C3 . 111.1(2) ?
C1 C2 H5 . 109.4 ?
C3 C2 H5 . 109.4 ?
C1 C2 H6 . 109.4 ?
C3 C2 H6 . 109.4 ?
H5 C2 H6 . 108.0 ?
C2 C3 C4 . 110.1(2) ?
C2 C3 H7 . 109.6 ?
C4 C3 H7 . 109.6 ?
C2 C3 H8 . 109.6 ?
C4 C3 H8 . 109.6 ?
H7 C3 H8 . 108.2 ?
C5 C4 C3 . 111.2(2) ?
C5 C4 H9 . 109.4 ?
C3 C4 H9 . 109.4 ?
C5 C4 H10 . 109.4 ?
C3 C4 H10 . 109.4 ?
H9 C4 H10 . 108.0 ?
N1 C5 C4 . 110.44(19) ?
N1 C5 H11 . 109.6 ?
C4 C5 H11 . 109.6 ?
N1 C5 H12 . 109.6 ?
C4 C5 H12 . 109.6 ?
H11 C5 H12 . 108.1 ?
C10 N2 C6 . 112.29(15) ?
C10 N2 H13 . 109.1 ?
C6 N2 H13 . 109.1 ?
C10 N2 H14 . 109.1 ?
C6 N2 H14 . 109.1 ?
H13 N2 H14 . 107.9 ?
N2 C6 C7 . 110.15(17) ?
N2 C6 H15 . 109.6 ?
C7 C6 H15 . 109.6 ?
N2 C6 H16 . 109.6 ?
C7 C6 H16 . 109.6 ?
H15 C6 H16 . 108.1 ?
C6 C7 C8 . 111.76(19) ?
C6 C7 H17 . 109.3 ?
C8 C7 H17 . 109.3 ?
C6 C7 H18 . 109.3 ?
C8 C7 H18 . 109.3 ?
H17 C7 H18 . 107.9 ?
C9 C8 C7 . 110.58(17) ?
C9 C8 H19 . 109.5 ?
C7 C8 H19 . 109.5 ?
C9 C8 H20 . 109.5 ?
C7 C8 H20 . 109.5 ?
H19 C8 H20 . 108.1 ?
C8 C9 C10 . 111.28(17) ?
C8 C9 H21 . 109.4 ?
C10 C9 H21 . 109.4 ?
C8 C9 H22 . 109.4 ?
C10 C9 H22 . 109.4 ?
H21 C9 H22 . 108.0 ?
N2 C10 C9 . 110.30(17) ?
N2 C10 H23 . 109.6 ?
C9 C10 H23 . 109.6 ?
N2 C10 H24 . 109.6 ?
C9 C10 H24 . 109.6 ?
H23 C10 H24 . 108.1 ?
Cl4 Zn1 Cl1 . 112.73(2) ?
Cl4 Zn1 Cl3 . 109.65(2) ?
Cl1 Zn1 Cl3 . 111.60(2) ?
Cl4 Zn1 Cl2 . 113.03(2) ?
Cl1 Zn1 Cl2 . 104.134(18) ?
Cl3 Zn1 Cl2 . 105.38(2) ?
Zn1 Cl1 H2 3_566 81 yes
Zn1 Cl2 H2 3_566 90 yes
Zn1 Cl2 H13 4_565 91 yes
Zn1 Cl3 H1 . 90 yes
Zn1 Cl4 H14 . 111 yes

loop_
_geom_bond_atom_site_label_1
_geom_bond_atom_site_label_2
_geom_bond_distance
_geom_bond_publ_flag
N1 C5 1.479(2) ?
N1 C1 1.480(2) ?
N1 H1 0.9000 ?
N1 H2 0.9000 ?
C1 C2 1.493(3) ?
C1 H3 0.9700 ?
C1 H4 0.9700 ?
C2 C3 1.504(4) ?
C2 H5 0.9700 ?
C2 H6 0.9700 ?
C3 C4 1.516(4) ?
C3 H7 0.9700 ?
C3 H8 0.9700 ?
C4 C5 1.492(3) ?
C4 H9 0.9700 ?
C4 H10 0.9700 ?
C5 H11 0.9700 ?
C5 H12 0.9700 ?
N2 C10 1.486(3) ?
N2 C6 1.489(3) ?
N2 H13 0.9000 ?
N2 H14 0.9000 ?
C6 C7 1.507(3) ?
C6 H15 0.9700 ?
C6 H16 0.9700 ?
C7 C8 1.507(3) ?
C7 H17 0.9700 ?
C7 H18 0.9700 ?
C8 C9 1.507(3) ?
C8 H19 0.9700 ?
C8 H20 0.9700 ?
C9 C10 1.507(3) ?
C9 H21 0.9700 ?
C9 H22 0.9700 ?
C10 H23 0.9700 ?
C10 H24 0.9700 ?
Zn1 Cl4 2.2508(5) yes
Zn1 Cl1 2.2722(5) yes
Zn1 Cl3 2.2812(6) yes
Zn1 Cl2 2.2858(5) yes

loop_
_geom_hbond_atom_site_label_D
_geom_hbond_atom_site_label_H
_geom_hbond_atom_site_label_A
_geom_hbond_site_symmetry_A
_geom_hbond_distance_DH
_geom_hbond_distance_HA
_geom_hbond_distance_DA
_geom_hbond_angle_DHA
_geom_hbond_publ_flag
N1 H1 Cl3 . 0.90 2.33 3.2146(16) 169 yes
N1 H2 Cl2 3_566 0.90 2.50 3.2459(15) 141 yes
N1 H2 Cl1 3_566 0.90 2.86 3.4764(14) 127 yes
N2 H13 Cl2 4_666 0.90 2.64 3.4912(19) 158 yes
N2 H14 Cl4 . 0.90 2.39 3.215(2) 153 yes
